data_4518159
loop_
_publ_author_name
'Cheng, Shao-Chi'
'Wang, Chi-Hsien'
'Lin, Yi-Chia'
'Tsuchido, Yoshitaka'
'Suzaki, Yuji'
'Sei, Yoshihisa'
'Kuo, Ting-Shen'
'Horie, Masaki'

_publ_section_title
;
 Photoinduced Mechanical Motions of Pseudorotaxane Crystals Composed of
 Azobenzene and Ferrocenyl Groups on an Axle and a Crown Ether Ring
;
_journal_name_full 'ACS Applied Materials &amp; Interfaces'
_journal_paper_doi 10.1021/acsami.0c15171
_journal_year 2020
_chemical_formula_moiety 'C40 H42 Fe N6 O2, 2(C24 H32 O8), 2(F6 P)'
_chemical_formula_sum 'C88 H106 F12 Fe N6 O18 P2'
_chemical_formula_weight 1881.57
_space_group_crystal_system triclinic
_space_group_IT_number 2
_space_group_name_Hall '-P 1'
_space_group_name_H-M_alt 'P -1'
_atom_sites_solution_hydrogens geom
_audit_creation_date 2019-12-09
_audit_creation_method
;
Olex2 1.2
(compiled May 18 2018 14:05:52 for OlexSys, GUI svn.r5506)
;
_cell_angle_alpha 98.403(2)
_cell_angle_beta 103.009(2)
_cell_angle_gamma 93.923(2)
_cell_formula_units_Z 1
_cell_length_a 10.3843(7)
_cell_length_b 11.6552(8)
_cell_length_c 20.2841(14)
_cell_measurement_reflns_used 7746
_cell_measurement_temperature 200(2)
_cell_measurement_theta_max 25.018
_cell_measurement_theta_min 2.349
_cell_volume 2353.2(3)
_computing_cell_refinement 'SAINT v8.37A (Bruker, 2015)'
_computing_data_reduction 'SAINT v8.37A (Bruker, 2015)'
_computing_molecular_graphics 'Olex2 (Dolomanov et al., 2009)'
_computing_publication_material 'Olex2 (Dolomanov et al., 2009)'
_computing_structure_refinement 'ShelXL (Sheldrick, 2015)'
_computing_structure_solution 'SHELXT 2014/5 (Sheldrick, 2014)'
_diffrn_ambient_temperature 199.99
_diffrn_measured_fraction_theta_full 0.996
_diffrn_measured_fraction_theta_max 0.996
_diffrn_measurement_device_type 'D8 Venture'
_diffrn_radiation_type MoK\a
_diffrn_radiation_wavelength 0.71073
_diffrn_reflns_av_R_equivalents 0.1465
_diffrn_reflns_av_unetI/netI 0.1125
_diffrn_reflns_Laue_measured_fraction_full 0.996
_diffrn_reflns_Laue_measured_fraction_max 0.996
_diffrn_reflns_limit_h_max 12
_diffrn_reflns_limit_h_min -12
_diffrn_reflns_limit_k_max 13
_diffrn_reflns_limit_k_min -13
_diffrn_reflns_limit_l_max 24
_diffrn_reflns_limit_l_min -24
_diffrn_reflns_number 49774
_diffrn_reflns_point_group_measured_fraction_full 0.996
_diffrn_reflns_point_group_measured_fraction_max 0.996
_diffrn_reflns_theta_full 25.069
_diffrn_reflns_theta_max 25.069
_diffrn_reflns_theta_min 2.205
_exptl_absorpt_coefficient_mu 0.285
_exptl_absorpt_correction_T_max 0.7452
_exptl_absorpt_correction_T_min 0.6880
_exptl_absorpt_correction_type multi-scan
_exptl_absorpt_process_details
;
SADABS-2016/2 (Bruker,2016) was used for absorption correction.
wR2(int) was 0.1452 before and 0.0731 after correction.
The Ratio of minimum to maximum transmission is 0.9232.
The \l/2 correction factor is Not present.
;
_exptl_crystal_colour yellow
_exptl_crystal_density_diffrn 1.328
_exptl_crystal_description prism
_exptl_crystal_F_000 984
_exptl_crystal_size_max 0.37
_exptl_crystal_size_mid 0.2
_exptl_crystal_size_min 0.09
_refine_diff_density_max 0.469
_refine_diff_density_min -0.383
_refine_diff_density_rms 0.062
_refine_ls_extinction_method none
_refine_ls_goodness_of_fit_ref 1.001
_refine_ls_hydrogen_treatment constr
_refine_ls_matrix_type full
_refine_ls_number_parameters 574
_refine_ls_number_reflns 8321
_refine_ls_number_restraints 0
_refine_ls_restrained_S_all 1.001
_refine_ls_R_factor_all 0.1555
_refine_ls_R_factor_gt 0.0700
_refine_ls_shift/su_max 0.000
_refine_ls_shift/su_mean 0.000
_refine_ls_structure_factor_coef Fsqd
_refine_ls_weighting_details 'w=1/[\s^2^(Fo^2^)+(0.0862P)^2^+1.2458P] where P=(Fo^2^+2Fc^2^)/3'
_refine_ls_weighting_scheme calc
_refine_ls_wR_factor_gt 0.1575
_refine_ls_wR_factor_ref 0.2009
_reflns_Friedel_coverage 0.000
_reflns_number_gt 4370
_reflns_number_total 8321
_reflns_threshold_expression 'I > 2\s(I)'
_cod_data_source_file am0c15171_si_011.cif
_cod_data_source_block d20856
_cod_database_code 4518159
_shelx_shelxl_version_number 2018/3
_shelx_space_group_comment
;
The symmetry employed for this shelxl refinement is uniquely defined
by the following loop, which should always be used as a source of
symmetry information in preference to the above space-group names.
They are only intended as comments.
;
_shelx_estimated_absorpt_t_max 0.975
_shelx_estimated_absorpt_t_min 0.902
_olex2_refinement_description
;
1. Fixed Uiso
 At 1.2 times of:
  All C(H) groups, All C(H,H) groups, All N(H,H) groups
 At 1.5 times of:
  All C(H,H,H) groups
2.a Ternary CH refined with riding coordinates:
 C1(H1), C2(H2), C3(H3), C4(H4)
2.b Secondary CH2 refined with riding coordinates:
 C6(H6A,H6B), C7(H7A,H7B), C21(H21A,H21B), C22(H22A,H22B), C23(H23A,H23B),
 C24(H24A,H24B), C25(H25A,H25B), C26(H26A,H26B), C33(H33A,H33B), C34(H34A,H34B),
  C35(H35A,H35B), C36(H36A,H36B), C37(H37A,H37B), C38(H38A,H38B), N1(H1A,H1B)
2.c Me refined with riding coordinates:
 C18(H18A,H18B,H18C)
2.d Aromatic/amide H refined with riding coordinates:
 C9(H9), C10(H10), C12(H12), C13(H13), C15(H15), C16(H16), C19(H19), C20(H20),
 C28(H28), C29(H29), C30(H30), C31(H31), C40(H40), C41(H41), C42(H42), C43(H43)
;
_olex2_submission_special_instructions 'No special instructions were received'

loop_
_space_group_symop_operation_xyz
'x, y, z'
'-x, -y, -z'

loop_
_atom_site_label
_atom_site_type_symbol
_atom_site_fract_x
_atom_site_fract_y
_atom_site_fract_z
_atom_site_U_iso_or_equiv
_atom_site_adp_type
_atom_site_occupancy
_atom_site_site_symmetry_order
_atom_site_calc_flag
_atom_site_refinement_flags_posn
_atom_site_refinement_flags_adp
_atom_site_refinement_flags_occupancy
_atom_site_disorder_assembly
_atom_site_disorder_group
C1 C 0.4174(5) 0.1491(4) 0.9818(3) 0.0439(13) Uani 1 1 d . . . . .
H1 H 0.320531 0.155576 0.964378 0.053 Uiso 1 1 calc R . . . .
C2 C 0.4853(6) 0.1610(4) 1.0511(3) 0.0526(14) Uani 1 1 d . . . . .
H2 H 0.444886 0.177118 1.091436 0.063 Uiso 1 1 calc R . . . .
C3 C 0.6185(6) 0.1472(4) 1.0541(3) 0.0550(15) Uani 1 1 d . . . . .
H3 H 0.690058 0.151092 1.096832 0.066 Uiso 1 1 calc R . . . .
C4 C 0.6346(5) 0.1248(4) 0.9866(3) 0.0507(14) Uani 1 1 d . . . . .
H4 H 0.719816 0.110791 0.973062 0.061 Uiso 1 1 calc R . . . .
C5 C 0.5089(5) 0.1247(4) 0.9407(2) 0.0351(11) Uani 1 1 d . . . . .
C6 C 0.4765(5) 0.1007(4) 0.8647(2) 0.0435(13) Uani 1 1 d . . . . .
H6A H 0.383105 0.065652 0.847578 0.052 Uiso 1 1 calc R . . . .
H6B H 0.534035 0.043147 0.849464 0.052 Uiso 1 1 calc R . . . .
C7 C 0.4471(5) 0.1807(4) 0.7568(2) 0.0419(12) Uani 1 1 d . . . . .
H7A H 0.494540 0.116644 0.739143 0.050 Uiso 1 1 calc R . . . .
H7B H 0.351064 0.153116 0.744587 0.050 Uiso 1 1 calc R . . . .
C8 C 0.4689(5) 0.2838(4) 0.7229(2) 0.0373(11) Uani 1 1 d . . . . .
C9 C 0.5956(5) 0.3278(4) 0.7224(3) 0.0461(13) Uani 1 1 d . . . . .
H9 H 0.670048 0.295760 0.746792 0.055 Uiso 1 1 calc R . . . .
C10 C 0.6160(5) 0.4182(4) 0.6869(2) 0.0449(13) Uani 1 1 d . . . . .
H10 H 0.703529 0.449058 0.687761 0.054 Uiso 1 1 calc R . . . .
C11 C 0.5070(5) 0.4625(4) 0.6502(2) 0.0417(12) Uani 1 1 d . . . . .
C12 C 0.3809(5) 0.4221(5) 0.6520(3) 0.0542(14) Uani 1 1 d . . . . .
H12 H 0.306714 0.456141 0.629052 0.065 Uiso 1 1 calc R . . . .
C13 C 0.3614(5) 0.3317(4) 0.6875(3) 0.0488(13) Uani 1 1 d . . . . .
H13 H 0.273694 0.302447 0.687435 0.059 Uiso 1 1 calc R . . . .
C14 C 0.6315(6) 0.6613(5) 0.5563(3) 0.0522(14) Uani 1 1 d . . . . .
C15 C 0.7572(6) 0.6951(5) 0.5503(3) 0.0693(17) Uani 1 1 d . . . . .
H15 H 0.831048 0.660094 0.572802 0.083 Uiso 1 1 calc R . . . .
C16 C 0.7757(7) 0.7797(5) 0.5118(3) 0.0735(18) Uani 1 1 d . . . . .
H16 H 0.862509 0.804465 0.508140 0.088 Uiso 1 1 calc R . . . .
C17 C 0.6660(6) 0.8289(5) 0.4779(3) 0.0582(15) Uani 1 1 d . . . . .
C18 C 0.5874(7) 0.9696(5) 0.4082(3) 0.0740(18) Uani 1 1 d . . . . .
H18A H 0.620207 1.026633 0.383234 0.111 Uiso 1 1 calc R . . . .
H18B H 0.520824 0.911908 0.376076 0.111 Uiso 1 1 calc R . . . .
H18C H 0.546999 1.009620 0.443168 0.111 Uiso 1 1 calc R . . . .
C19 C 0.5396(6) 0.7946(5) 0.4823(3) 0.0615(16) Uani 1 1 d . . . . .
H19 H 0.465481 0.828147 0.458916 0.074 Uiso 1 1 calc R . . . .
C20 C 0.5221(6) 0.7075(5) 0.5228(3) 0.0573(15) Uani 1 1 d . . . . .
H20 H 0.435768 0.681657 0.526611 0.069 Uiso 1 1 calc R . . . .
C21 C 0.8108(5) 0.4098(4) 0.9369(3) 0.0500(14) Uani 1 1 d . . . . .
H21A H 0.904066 0.443002 0.943546 0.060 Uiso 1 1 calc R . . . .
H21B H 0.795422 0.400113 0.982304 0.060 Uiso 1 1 calc R . . . .
C22 C 0.7186(5) 0.4892(4) 0.9050(3) 0.0533(14) Uani 1 1 d . . . . .
H22A H 0.744078 0.569944 0.930160 0.064 Uiso 1 1 calc R . . . .
H22B H 0.723490 0.488574 0.856801 0.064 Uiso 1 1 calc R . . . .
C23 C 0.4916(5) 0.5209(4) 0.8762(3) 0.0570(15) Uani 1 1 d . . . . .
H23A H 0.479567 0.505598 0.825758 0.068 Uiso 1 1 calc R . . . .
H23B H 0.522388 0.604552 0.892834 0.068 Uiso 1 1 calc R . . . .
C24 C 0.3629(5) 0.4910(4) 0.8943(3) 0.0567(15) Uani 1 1 d . . . . .
H24A H 0.375012 0.506420 0.944757 0.068 Uiso 1 1 calc R . . . .
H24B H 0.295276 0.539693 0.873836 0.068 Uiso 1 1 calc R . . . .
C25 C 0.1853(5) 0.3387(4) 0.8719(3) 0.0466(13) Uani 1 1 d . . . . .
H25A H 0.161620 0.394403 0.908007 0.056 Uiso 1 1 calc R . . . .
H25B H 0.178332 0.260020 0.884564 0.056 Uiso 1 1 calc R . . . .
C26 C 0.0896(5) 0.3390(4) 0.8045(3) 0.0477(13) Uani 1 1 d . . . . .
H26A H -0.002685 0.336258 0.810289 0.057 Uiso 1 1 calc R . . . .
H26B H 0.109120 0.410720 0.786139 0.057 Uiso 1 1 calc R . . . .
C27 C 0.0202(6) 0.2206(5) 0.6939(3) 0.0576(15) Uani 1 1 d . . . . .
C28 C -0.0665(6) 0.2957(6) 0.6687(3) 0.0758(18) Uani 1 1 d . . . . .
H28 H -0.070812 0.367996 0.696246 0.091 Uiso 1 1 calc R . . . .
C29 C -0.1481(8) 0.2668(8) 0.6034(4) 0.106(3) Uani 1 1 d . . . . .
H29 H -0.207864 0.319554 0.586157 0.127 Uiso 1 1 calc R . . . .
C30 C -0.1431(8) 0.1641(8) 0.5640(4) 0.104(3) Uani 1 1 d . . . . .
H30 H -0.199809 0.145549 0.519216 0.124 Uiso 1 1 calc R . . . .
C31 C -0.0578(7) 0.0855(7) 0.5873(4) 0.081(2) Uani 1 1 d . . . . .
H31 H -0.054885 0.013293 0.559276 0.097 Uiso 1 1 calc R . . . .
C32 C 0.0253(6) 0.1154(6) 0.6540(4) 0.0675(17) Uani 1 1 d . . . . .
C33 C 0.0864(7) -0.0778(6) 0.6573(4) 0.086(2) Uani 1 1 d . . . . .
H33A H 0.109758 -0.093914 0.612410 0.103 Uiso 1 1 calc R . . . .
H33B H -0.009179 -0.103537 0.650755 0.103 Uiso 1 1 calc R . . . .
C34 C 0.1682(6) -0.1410(5) 0.7074(4) 0.080(2) Uani 1 1 d . . . . .
H34A H 0.166165 -0.106737 0.754688 0.096 Uiso 1 1 calc R . . . .
H34B H 0.132267 -0.224110 0.698922 0.096 Uiso 1 1 calc R . . . .
C35 C 0.3815(7) -0.1954(6) 0.7412(3) 0.0766(19) Uani 1 1 d . . . . .
H35A H 0.338585 -0.276148 0.734376 0.092 Uiso 1 1 calc R . . . .
H35B H 0.391728 -0.160475 0.789859 0.092 Uiso 1 1 calc R . . . .
C36 C 0.5153(7) -0.1983(5) 0.7260(3) 0.078(2) Uani 1 1 d . . . . .
H36A H 0.569170 -0.246708 0.755507 0.093 Uiso 1 1 calc R . . . .
H36B H 0.505785 -0.233824 0.677539 0.093 Uiso 1 1 calc R . . . .
C37 C 0.7139(7) -0.0830(5) 0.7345(3) 0.0759(19) Uani 1 1 d . . . . .
H37A H 0.718814 -0.130846 0.690801 0.091 Uiso 1 1 calc R . . . .
H37B H 0.763865 -0.118399 0.772668 0.091 Uiso 1 1 calc R . . . .
C38 C 0.7757(6) 0.0383(5) 0.7387(3) 0.0703(18) Uani 1 1 d . . . . .
H38A H 0.869835 0.034864 0.736780 0.084 Uiso 1 1 calc R . . . .
H38B H 0.730241 0.069747 0.697819 0.084 Uiso 1 1 calc R . . . .
C39 C 0.8713(5) 0.1232(4) 0.8571(3) 0.0457(13) Uani 1 1 d . . . . .
C40 C 0.9603(6) 0.0423(5) 0.8688(3) 0.0594(16) Uani 1 1 d . . . . .
H40 H 0.957865 -0.022991 0.834299 0.071 Uiso 1 1 calc R . . . .
C41 C 1.0527(6) 0.0557(5) 0.9302(4) 0.0626(17) Uani 1 1 d . . . . .
H41 H 1.113928 -0.000685 0.937550 0.075 Uiso 1 1 calc R . . . .
C42 C 1.0586(5) 0.1476(5) 0.9807(3) 0.0563(15) Uani 1 1 d . . . . .
H42 H 1.122571 0.154391 1.023047 0.068 Uiso 1 1 calc R . . . .
C43 C 0.9702(5) 0.2326(5) 0.9701(3) 0.0506(14) Uani 1 1 d . . . . .
H43 H 0.973537 0.297338 1.005109 0.061 Uiso 1 1 calc R . . . .
C44 C 0.8781(5) 0.2205(4) 0.9079(3) 0.0426(13) Uani 1 1 d . . . . .
F1 F 0.1045(3) -0.3725(3) 0.78709(19) 0.0812(11) Uani 1 1 d . . . . .
F2 F -0.0665(4) -0.2678(3) 0.7559(2) 0.0943(12) Uani 1 1 d . . . . .
F3 F -0.1368(3) -0.2964(3) 0.8492(2) 0.0863(11) Uani 1 1 d . . . . .
F4 F 0.0339(4) -0.4016(3) 0.87967(18) 0.0848(11) Uani 1 1 d . . . . .
F5 F 0.0705(4) -0.2194(3) 0.8582(2) 0.1011(13) Uani 1 1 d . . . . .
F6 F -0.1026(4) -0.4500(3) 0.7778(2) 0.1001(13) Uani 1 1 d . . . . .
Fe1 Fe 0.500000 0.000000 1.000000 0.0337(3) Uani 1 2 d S T P . .
N1 N 0.4944(4) 0.2079(3) 0.83360(18) 0.0340(9) Uani 1 1 d . . . . .
H1A H 0.581882 0.236070 0.845218 0.041 Uiso 1 1 calc R . . . .
H1B H 0.447858 0.263788 0.850450 0.041 Uiso 1 1 calc R . . . .
N2 N 0.5118(4) 0.5533(4) 0.6087(2) 0.0509(11) Uani 1 1 d . . . . .
N3 N 0.6230(5) 0.5713(4) 0.5984(2) 0.0561(12) Uani 1 1 d . . . . .
O1 O 0.6954(5) 0.9122(3) 0.4405(2) 0.0771(12) Uani 1 1 d . . . . .
O2 O 0.7873(3) 0.2990(3) 0.89242(17) 0.0439(8) Uani 1 1 d . . . . .
O3 O 0.5871(3) 0.4511(3) 0.90747(17) 0.0450(9) Uani 1 1 d . . . . .
O4 O 0.3195(3) 0.3705(3) 0.86870(16) 0.0423(8) Uani 1 1 d . . . . .
O5 O 0.1052(3) 0.2382(3) 0.75879(19) 0.0529(9) Uani 1 1 d . . . . .
O6 O 0.1130(4) 0.0435(3) 0.6843(2) 0.0690(12) Uani 1 1 d . . . . .
O7 O 0.3007(4) -0.1315(3) 0.6995(2) 0.0761(12) Uani 1 1 d . . . . .
O8 O 0.5809(4) -0.0827(3) 0.7383(2) 0.0661(11) Uani 1 1 d . . . . .
O9 O 0.7711(4) 0.1189(3) 0.79959(19) 0.0532(9) Uani 1 1 d . . . . .
P1 P -0.01702(14) -0.33440(12) 0.81751(8) 0.0539(4) Uani 1 1 d . . . . .

loop_
_atom_site_aniso_label
_atom_site_aniso_U_11
_atom_site_aniso_U_22
_atom_site_aniso_U_33
_atom_site_aniso_U_23
_atom_site_aniso_U_13
_atom_site_aniso_U_12
C1 0.056(3) 0.035(3) 0.053(4) 0.021(3) 0.026(3) 0.015(2)
C2 0.095(5) 0.032(3) 0.037(3) 0.015(2) 0.022(3) 0.011(3)
C3 0.070(4) 0.041(3) 0.047(4) 0.024(3) -0.004(3) -0.011(3)
C4 0.047(3) 0.051(3) 0.062(4) 0.034(3) 0.014(3) 0.000(3)
C5 0.050(3) 0.027(3) 0.035(3) 0.013(2) 0.020(2) 0.005(2)
C6 0.070(3) 0.024(2) 0.043(3) 0.013(2) 0.021(3) 0.007(2)
C7 0.063(3) 0.034(3) 0.032(3) 0.014(2) 0.012(2) 0.006(2)
C8 0.054(3) 0.034(3) 0.028(3) 0.007(2) 0.017(2) 0.006(2)
C9 0.048(3) 0.043(3) 0.055(3) 0.023(3) 0.015(3) 0.016(2)
C10 0.052(3) 0.044(3) 0.042(3) 0.013(3) 0.016(3) 0.000(3)
C11 0.065(4) 0.032(3) 0.033(3) 0.014(2) 0.015(3) 0.011(2)
C12 0.062(4) 0.057(3) 0.051(4) 0.030(3) 0.014(3) 0.013(3)
C13 0.051(3) 0.048(3) 0.051(3) 0.021(3) 0.013(3) 0.004(3)
C14 0.075(4) 0.047(3) 0.039(3) 0.010(3) 0.020(3) 0.006(3)
C15 0.076(4) 0.060(4) 0.079(5) 0.029(4) 0.023(4) 0.001(3)
C16 0.083(5) 0.068(4) 0.078(5) 0.038(4) 0.022(4) 0.000(4)
C17 0.089(5) 0.042(3) 0.049(4) 0.013(3) 0.028(3) -0.007(3)
C18 0.127(6) 0.054(4) 0.048(4) 0.020(3) 0.027(4) 0.020(4)
C19 0.091(5) 0.046(3) 0.058(4) 0.018(3) 0.031(3) 0.014(3)
C20 0.070(4) 0.051(3) 0.058(4) 0.012(3) 0.028(3) 0.003(3)
C21 0.041(3) 0.047(3) 0.058(4) -0.002(3) 0.013(3) 0.000(2)
C22 0.050(3) 0.043(3) 0.069(4) 0.010(3) 0.020(3) 0.000(3)
C23 0.066(4) 0.027(3) 0.078(4) 0.012(3) 0.015(3) 0.007(3)
C24 0.050(3) 0.037(3) 0.080(4) -0.003(3) 0.015(3) 0.011(3)
C25 0.053(3) 0.046(3) 0.047(3) 0.010(3) 0.022(3) 0.011(3)
C26 0.051(3) 0.038(3) 0.057(4) 0.008(3) 0.020(3) 0.001(2)
C27 0.059(4) 0.048(4) 0.064(4) -0.007(3) 0.025(3) -0.008(3)
C28 0.081(5) 0.082(5) 0.058(5) 0.001(4) 0.008(4) 0.016(4)
C29 0.112(6) 0.115(7) 0.068(5) -0.017(5) -0.008(5) 0.028(5)
C30 0.093(6) 0.131(8) 0.073(5) -0.009(6) 0.007(4) 0.011(5)
C31 0.080(5) 0.090(5) 0.063(5) -0.018(4) 0.017(4) -0.001(4)
C32 0.064(4) 0.063(4) 0.079(5) 0.002(4) 0.031(4) 0.004(3)
C33 0.091(5) 0.059(4) 0.115(6) -0.002(4) 0.053(5) -0.002(4)
C34 0.088(5) 0.053(4) 0.110(6) 0.001(4) 0.063(4) -0.013(4)
C35 0.090(5) 0.065(4) 0.071(5) 0.033(4) 0.002(4) -0.008(4)
C36 0.125(6) 0.027(3) 0.081(5) -0.001(3) 0.027(4) 0.015(3)
C37 0.090(5) 0.056(4) 0.079(5) -0.005(3) 0.022(4) 0.022(4)
C38 0.089(5) 0.064(4) 0.068(4) 0.011(3) 0.038(4) 0.013(3)
C39 0.049(3) 0.039(3) 0.059(4) 0.016(3) 0.026(3) 0.009(2)
C40 0.065(4) 0.048(3) 0.077(5) 0.024(3) 0.028(4) 0.015(3)
C41 0.052(4) 0.054(4) 0.093(5) 0.037(4) 0.021(4) 0.016(3)
C42 0.041(3) 0.066(4) 0.065(4) 0.027(3) 0.010(3) 0.001(3)
C43 0.042(3) 0.059(4) 0.062(4) 0.023(3) 0.026(3) 0.010(3)
C44 0.037(3) 0.048(3) 0.055(4) 0.025(3) 0.022(3) 0.011(2)
F1 0.081(2) 0.077(2) 0.112(3) 0.044(2) 0.049(2) 0.0347(19)
F2 0.101(3) 0.110(3) 0.098(3) 0.062(3) 0.038(2) 0.052(2)
F3 0.086(2) 0.076(2) 0.125(3) 0.037(2) 0.062(2) 0.027(2)
F4 0.122(3) 0.074(2) 0.074(2) 0.034(2) 0.033(2) 0.040(2)
F5 0.085(3) 0.048(2) 0.155(4) -0.009(2) 0.018(3) -0.0095(19)
F6 0.089(3) 0.074(3) 0.119(3) -0.011(2) 0.011(2) -0.013(2)
Fe1 0.0429(6) 0.0280(5) 0.0356(6) 0.0143(4) 0.0144(5) 0.0042(4)
N1 0.048(2) 0.027(2) 0.032(2) 0.0116(17) 0.0152(18) 0.0066(17)
N2 0.063(3) 0.044(3) 0.052(3) 0.008(2) 0.025(2) 0.001(2)
N3 0.069(3) 0.047(3) 0.052(3) 0.011(2) 0.013(3) 0.001(2)
O1 0.114(3) 0.058(3) 0.068(3) 0.030(2) 0.031(3) -0.006(2)
O2 0.051(2) 0.0342(19) 0.049(2) 0.0043(17) 0.0182(17) 0.0085(16)
O3 0.0432(19) 0.0355(19) 0.060(2) 0.0116(17) 0.0156(17) 0.0106(16)
O4 0.044(2) 0.0360(19) 0.050(2) 0.0069(16) 0.0169(16) 0.0109(15)
O5 0.060(2) 0.044(2) 0.053(3) 0.0002(19) 0.015(2) 0.0023(18)
O6 0.076(3) 0.045(2) 0.080(3) -0.017(2) 0.029(2) -0.009(2)
O7 0.101(3) 0.054(3) 0.090(3) 0.030(2) 0.045(3) 0.014(2)
O8 0.072(3) 0.045(2) 0.076(3) -0.006(2) 0.015(2) 0.011(2)
O9 0.067(2) 0.043(2) 0.052(2) 0.0058(19) 0.018(2) 0.0170(18)
P1 0.0541(9) 0.0404(8) 0.0722(11) 0.0156(8) 0.0210(8) 0.0064(7)

loop_
_atom_type_symbol
_atom_type_description
_atom_type_scat_dispersion_real
_atom_type_scat_dispersion_imag
_atom_type_scat_source
C C 0.0033 0.0016 'International Tables Vol C Tables 4.2.6.8 and 6.1.1.4'
H H 0.0000 0.0000 'International Tables Vol C Tables 4.2.6.8 and 6.1.1.4'
F F 0.0171 0.0103 'International Tables Vol C Tables 4.2.6.8 and 6.1.1.4'
Fe Fe 0.3463 0.8444 'International Tables Vol C Tables 4.2.6.8 and 6.1.1.4'
N N 0.0061 0.0033 'International Tables Vol C Tables 4.2.6.8 and 6.1.1.4'
O O 0.0106 0.0060 'International Tables Vol C Tables 4.2.6.8 and 6.1.1.4'
P P 0.1023 0.0942 'International Tables Vol C Tables 4.2.6.8 and 6.1.1.4'

loop_
_geom_angle_atom_site_label_1
_geom_angle_atom_site_label_2
_geom_angle_atom_site_label_3
_geom_angle
_geom_angle_site_symmetry_1
_geom_angle_site_symmetry_3
_geom_angle_publ_flag
C2 C1 H1 125.8 . . ?
C2 C1 Fe1 70.0(3) . . ?
C5 C1 H1 125.8 . . ?
C5 C1 C2 108.4(4) . . ?
C5 C1 Fe1 69.3(2) . . ?
Fe1 C1 H1 125.8 . . ?
C1 C2 H2 125.8 . . ?
C1 C2 Fe1 69.6(3) . . ?
C3 C2 C1 108.3(5) . . ?
C3 C2 H2 125.8 . . ?
C3 C2 Fe1 70.6(3) . . ?
Fe1 C2 H2 125.8 . . ?
C2 C3 H3 125.9 . . ?
C2 C3 C4 108.2(5) . . ?
C2 C3 Fe1 69.6(3) . . ?
C4 C3 H3 125.9 . . ?
C4 C3 Fe1 69.3(3) . . ?
Fe1 C3 H3 125.9 . . ?
C3 C4 H4 125.8 . . ?
C3 C4 C5 108.3(5) . . ?
C3 C4 Fe1 70.5(3) . . ?
C5 C4 H4 125.8 . . ?
C5 C4 Fe1 69.1(3) . . ?
Fe1 C4 H4 125.8 . . ?
C1 C5 C4 106.7(4) . . ?
C1 C5 C6 125.7(4) . . ?
C1 C5 Fe1 69.9(2) . . ?
C4 C5 C6 127.6(4) . . ?
C4 C5 Fe1 70.0(3) . . ?
C6 C5 Fe1 123.8(3) . . ?
C5 C6 H6A 109.0 . . ?
C5 C6 H6B 109.0 . . ?
C5 C6 N1 112.9(4) . . ?
H6A C6 H6B 107.8 . . ?
N1 C6 H6A 109.0 . . ?
N1 C6 H6B 109.0 . . ?
H7A C7 H7B 107.8 . . ?
C8 C7 H7A 109.0 . . ?
C8 C7 H7B 109.0 . . ?
C8 C7 N1 112.7(4) . . ?
N1 C7 H7A 109.0 . . ?
N1 C7 H7B 109.0 . . ?
C9 C8 C7 120.9(4) . . ?
C9 C8 C13 118.9(4) . . ?
C13 C8 C7 120.1(4) . . ?
C8 C9 H9 119.5 . . ?
C8 C9 C10 121.1(5) . . ?
C10 C9 H9 119.5 . . ?
C9 C10 H10 120.4 . . ?
C11 C10 C9 119.1(5) . . ?
C11 C10 H10 120.4 . . ?
C10 C11 N2 125.7(5) . . ?
C12 C11 C10 120.3(4) . . ?
C12 C11 N2 114.1(4) . . ?
C11 C12 H12 119.9 . . ?
C13 C12 C11 120.2(5) . . ?
C13 C12 H12 119.9 . . ?
C8 C13 H13 119.8 . . ?
C12 C13 C8 120.4(5) . . ?
C12 C13 H13 119.8 . . ?
C15 C14 N3 115.4(5) . . ?
C20 C14 C15 121.5(5) . . ?
C20 C14 N3 123.0(5) . . ?
C14 C15 H15 120.1 . . ?
C16 C15 C14 119.8(6) . . ?
C16 C15 H15 120.1 . . ?
C15 C16 H16 120.2 . . ?
C15 C16 C17 119.6(6) . . ?
C17 C16 H16 120.2 . . ?
C19 C17 C16 121.3(5) . . ?
O1 C17 C16 114.8(5) . . ?
O1 C17 C19 123.8(6) . . ?
H18A C18 H18B 109.5 . . ?
H18A C18 H18C 109.5 . . ?
H18B C18 H18C 109.5 . . ?
O1 C18 H18A 109.5 . . ?
O1 C18 H18B 109.5 . . ?
O1 C18 H18C 109.5 . . ?
C17 C19 H19 120.8 . . ?
C17 C19 C20 118.5(6) . . ?
C20 C19 H19 120.8 . . ?
C14 C20 C19 119.3(5) . . ?
C14 C20 H20 120.4 . . ?
C19 C20 H20 120.4 . . ?
H21A C21 H21B 108.4 . . ?
C22 C21 H21A 110.0 . . ?
C22 C21 H21B 110.0 . . ?
O2 C21 H21A 110.0 . . ?
O2 C21 H21B 110.0 . . ?
O2 C21 C22 108.5(4) . . ?
C21 C22 H22A 109.9 . . ?
C21 C22 H22B 109.9 . . ?
H22A C22 H22B 108.3 . . ?
O3 C22 C21 108.9(4) . . ?
O3 C22 H22A 109.9 . . ?
O3 C22 H22B 109.9 . . ?
H23A C23 H23B 108.4 . . ?
C24 C23 H23A 110.0 . . ?
C24 C23 H23B 110.0 . . ?
O3 C23 H23A 110.0 . . ?
O3 C23 H23B 110.0 . . ?
O3 C23 C24 108.5(4) . . ?
C23 C24 H24A 109.9 . . ?
C23 C24 H24B 109.9 . . ?
H24A C24 H24B 108.3 . . ?
O4 C24 C23 108.9(4) . . ?
O4 C24 H24A 109.9 . . ?
O4 C24 H24B 109.9 . . ?
H25A C25 H25B 108.0 . . ?
C26 C25 H25A 109.4 . . ?
C26 C25 H25B 109.4 . . ?
O4 C25 H25A 109.4 . . ?
O4 C25 H25B 109.4 . . ?
O4 C25 C26 111.2(4) . . ?
C25 C26 H26A 110.3 . . ?
C25 C26 H26B 110.3 . . ?
H26A C26 H26B 108.5 . . ?
O5 C26 C25 107.2(4) . . ?
O5 C26 H26A 110.3 . . ?
O5 C26 H26B 110.3 . . ?
C28 C27 C32 119.7(6) . . ?
C28 C27 O5 125.9(5) . . ?
C32 C27 O5 114.4(6) . . ?
C27 C28 H28 119.9 . . ?
C27 C28 C29 120.3(7) . . ?
C29 C28 H28 119.9 . . ?
C28 C29 H29 119.8 . . ?
C30 C29 C28 120.3(8) . . ?
C30 C29 H29 119.8 . . ?
C29 C30 H30 119.3 . . ?
C29 C30 C31 121.5(7) . . ?
C31 C30 H30 119.3 . . ?
C30 C31 H31 121.0 . . ?
C30 C31 C32 118.0(7) . . ?
C32 C31 H31 121.0 . . ?
C27 C32 C31 120.3(7) . . ?
O6 C32 C27 115.7(6) . . ?
O6 C32 C31 124.0(6) . . ?
H33A C33 H33B 108.5 . . ?
C34 C33 H33A 110.2 . . ?
C34 C33 H33B 110.2 . . ?
O6 C33 H33A 110.2 . . ?
O6 C33 H33B 110.2 . . ?
O6 C33 C34 107.5(6) . . ?
C33 C34 H34A 110.0 . . ?
C33 C34 H34B 110.0 . . ?
H34A C34 H34B 108.4 . . ?
O7 C34 C33 108.6(5) . . ?
O7 C34 H34A 110.0 . . ?
O7 C34 H34B 110.0 . . ?
H35A C35 H35B 107.9 . . ?
C36 C35 H35A 109.3 . . ?
C36 C35 H35B 109.3 . . ?
O7 C35 H35A 109.3 . . ?
O7 C35 H35B 109.3 . . ?
O7 C35 C36 111.8(5) . . ?
C35 C36 H36A 109.7 . . ?
C35 C36 H36B 109.7 . . ?
H36A C36 H36B 108.2 . . ?
O8 C36 C35 110.0(5) . . ?
O8 C36 H36A 109.7 . . ?
O8 C36 H36B 109.7 . . ?
H37A C37 H37B 108.1 . . ?
C38 C37 H37A 109.5 . . ?
C38 C37 H37B 109.5 . . ?
O8 C37 H37A 109.5 . . ?
O8 C37 H37B 109.5 . . ?
O8 C37 C38 110.8(5) . . ?
C37 C38 H38A 108.5 . . ?
C37 C38 H38B 108.5 . . ?
H38A C38 H38B 107.5 . . ?
O9 C38 C37 115.1(5) . . ?
O9 C38 H38A 108.5 . . ?
O9 C38 H38B 108.5 . . ?
C40 C39 C44 119.3(5) . . ?
O9 C39 C40 126.4(5) . . ?
O9 C39 C44 114.3(4) . . ?
C39 C40 H40 120.0 . . ?
C39 C40 C41 120.0(6) . . ?
C41 C40 H40 120.0 . . ?
C40 C41 H41 119.2 . . ?
C42 C41 C40 121.6(5) . . ?
C42 C41 H41 119.2 . . ?
C41 C42 H42 120.1 . . ?
C41 C42 C43 119.9(5) . . ?
C43 C42 H42 120.1 . . ?
C42 C43 H43 120.6 . . ?
C44 C43 C42 118.8(5) . . ?
C44 C43 H43 120.6 . . ?
C43 C44 C39 120.4(5) . . ?
O2 C44 C39 116.3(5) . . ?
O2 C44 C43 123.3(5) . . ?
C1 Fe1 C1 180.0 2_657 . ?
C1 Fe1 C2 139.6(2) . 2_657 ?
C1 Fe1 C2 139.6(2) 2_657 . ?
C1 Fe1 C2 40.4(2) 2_657 2_657 ?
C1 Fe1 C2 40.4(2) . . ?
C1 Fe1 C3 112.6(2) 2_657 . ?
C1 Fe1 C3 67.4(2) 2_657 2_657 ?
C1 Fe1 C3 112.6(2) . 2_657 ?
C1 Fe1 C3 67.4(2) . . ?
C1 Fe1 C4 67.9(2) 2_657 2_657 ?
C1 Fe1 C4 67.9(2) . . ?
C1 Fe1 C4 112.1(2) . 2_657 ?
C1 Fe1 C4 112.1(2) 2_657 . ?
C2 Fe1 C2 180.0 . 2_657 ?
C2 Fe1 C3 39.8(2) . . ?
C2 Fe1 C3 140.2(2) . 2_657 ?
C2 Fe1 C3 140.2(2) 2_657 . ?
C2 Fe1 C3 39.8(2) 2_657 2_657 ?
C3 Fe1 C3 180.0 2_657 . ?
C4 Fe1 C2 112.4(2) . 2_657 ?
C4 Fe1 C2 67.6(2) 2_657 2_657 ?
C4 Fe1 C2 67.6(2) . . ?
C4 Fe1 C2 112.4(2) 2_657 . ?
C4 Fe1 C3 139.8(2) . 2_657 ?
C4 Fe1 C3 139.8(2) 2_657 . ?
C4 Fe1 C3 40.2(2) . . ?
C4 Fe1 C3 40.2(2) 2_657 2_657 ?
C4 Fe1 C4 180.0(2) . 2_657 ?
C5 Fe1 C1 40.75(17) . . ?
C5 Fe1 C1 139.25(17) . 2_657 ?
C5 Fe1 C1 139.25(17) 2_657 . ?
C5 Fe1 C1 40.75(17) 2_657 2_657 ?
C5 Fe1 C2 111.51(18) 2_657 . ?
C5 Fe1 C2 111.51(18) . 2_657 ?
C5 Fe1 C2 68.49(18) . . ?
C5 Fe1 C2 68.49(18) 2_657 2_657 ?
C5 Fe1 C3 111.64(19) . 2_657 ?
C5 Fe1 C3 68.4(2) . . ?
C5 Fe1 C3 68.4(2) 2_657 2_657 ?
C5 Fe1 C3 111.64(19) 2_657 . ?
C5 Fe1 C4 139.06(18) . 2_657 ?
C5 Fe1 C4 139.06(19) 2_657 . ?
C5 Fe1 C4 40.94(18) 2_657 2_657 ?
C5 Fe1 C4 40.94(18) . . ?
C5 Fe1 C5 180.0 2_657 . ?
C6 N1 C7 110.5(3) . . ?
C6 N1 H1A 109.5 . . ?
C6 N1 H1B 109.5 . . ?
C7 N1 H1A 109.5 . . ?
C7 N1 H1B 109.5 . . ?
H1A N1 H1B 108.1 . . ?
N3 N2 C11 111.4(4) . . ?
N2 N3 C14 113.1(5) . . ?
C17 O1 C18 116.8(5) . . ?
C44 O2 C21 116.6(4) . . ?
C22 O3 C23 112.5(4) . . ?
C24 O4 C25 112.9(3) . . ?
C27 O5 C26 115.7(4) . . ?
C32 O6 C33 116.5(5) . . ?
C35 O7 C34 112.0(5) . . ?
C37 O8 C36 111.7(4) . . ?
C39 O9 C38 117.7(4) . . ?
F2 P1 F1 90.71(19) . . ?
F2 P1 F3 90.2(2) . . ?
F2 P1 F4 179.6(2) . . ?
F3 P1 F1 179.0(2) . . ?
F3 P1 F4 90.18(19) . . ?
F4 P1 F1 88.95(19) . . ?
F5 P1 F1 89.5(2) . . ?
F5 P1 F2 89.0(2) . . ?
F5 P1 F3 90.0(2) . . ?
F5 P1 F4 90.8(2) . . ?
F6 P1 F1 90.1(2) . . ?
F6 P1 F2 91.9(2) . . ?
F6 P1 F3 90.3(2) . . ?
F6 P1 F4 88.2(2) . . ?
F6 P1 F5 179.0(3) . . ?

loop_
_geom_bond_atom_site_label_1
_geom_bond_atom_site_label_2
_geom_bond_distance
_geom_bond_site_symmetry_2
_geom_bond_publ_flag
C1 H1 1.0000 . ?
C1 C2 1.407(7) . ?
C1 C5 1.414(6) . ?
C1 Fe1 2.035(4) . ?
C2 H2 1.0000 . ?
C2 C3 1.393(7) . ?
C2 Fe1 2.040(5) . ?
C3 H3 1.0000 . ?
C3 C4 1.406(7) . ?
C3 Fe1 2.053(5) . ?
C4 H4 1.0000 . ?
C4 C5 1.422(7) . ?
C4 Fe1 2.038(5) . ?
C5 C6 1.483(6) . ?
C5 Fe1 2.027(4) . ?
C6 H6A 0.9900 . ?
C6 H6B 0.9900 . ?
C6 N1 1.498(5) . ?
C7 H7A 0.9900 . ?
C7 H7B 0.9900 . ?
C7 C8 1.499(6) . ?
C7 N1 1.502(6) . ?
C8 C9 1.382(6) . ?
C8 C13 1.383(6) . ?
C9 H9 0.9500 . ?
C9 C10 1.391(6) . ?
C10 H10 0.9500 . ?
C10 C11 1.384(6) . ?
C11 C12 1.372(7) . ?
C11 N2 1.449(6) . ?
C12 H12 0.9500 . ?
C12 C13 1.388(6) . ?
C13 H13 0.9500 . ?
C14 C15 1.374(7) . ?
C14 C20 1.374(7) . ?
C14 N3 1.455(6) . ?
C15 H15 0.9500 . ?
C15 C16 1.374(7) . ?
C16 H16 0.9500 . ?
C16 C17 1.397(8) . ?
C17 C19 1.372(7) . ?
C17 O1 1.375(6) . ?
C18 H18A 0.9800 . ?
C18 H18B 0.9800 . ?
C18 H18C 0.9800 . ?
C18 O1 1.427(7) . ?
C19 H19 0.9500 . ?
C19 C20 1.421(7) . ?
C20 H20 0.9500 . ?
C21 H21A 0.9900 . ?
C21 H21B 0.9900 . ?
C21 C22 1.487(7) . ?
C21 O2 1.435(6) . ?
C22 H22A 0.9900 . ?
C22 H22B 0.9900 . ?
C22 O3 1.421(5) . ?
C23 H23A 0.9900 . ?
C23 H23B 0.9900 . ?
C23 C24 1.496(7) . ?
C23 O3 1.423(6) . ?
C24 H24A 0.9900 . ?
C24 H24B 0.9900 . ?
C24 O4 1.428(5) . ?
C25 H25A 0.9900 . ?
C25 H25B 0.9900 . ?
C25 C26 1.499(7) . ?
C25 O4 1.437(5) . ?
C26 H26A 0.9900 . ?
C26 H26B 0.9900 . ?
C26 O5 1.429(6) . ?
C27 C28 1.367(8) . ?
C27 C32 1.378(8) . ?
C27 O5 1.388(7) . ?
C28 H28 0.9500 . ?
C28 C29 1.383(9) . ?
C29 H29 0.9500 . ?
C29 C30 1.350(10) . ?
C30 H30 0.9500 . ?
C30 C31 1.377(10) . ?
C31 H31 0.9500 . ?
C31 C32 1.412(9) . ?
C32 O6 1.383(7) . ?
C33 H33A 0.9900 . ?
C33 H33B 0.9900 . ?
C33 C34 1.487(9) . ?
C33 O6 1.424(7) . ?
C34 H34A 0.9900 . ?
C34 H34B 0.9900 . ?
C34 O7 1.419(6) . ?
C35 H35A 0.9900 . ?
C35 H35B 0.9900 . ?
C35 C36 1.491(8) . ?
C35 O7 1.387(7) . ?
C36 H36A 0.9900 . ?
C36 H36B 0.9900 . ?
C36 O8 1.429(6) . ?
C37 H37A 0.9900 . ?
C37 H37B 0.9900 . ?
C37 C38 1.495(8) . ?
C37 O8 1.400(7) . ?
C38 H38A 0.9900 . ?
C38 H38B 0.9900 . ?
C38 O9 1.451(6) . ?
C39 C40 1.373(7) . ?
C39 C44 1.402(7) . ?
C39 O9 1.370(6) . ?
C40 H40 0.9500 . ?
C40 C41 1.371(8) . ?
C41 H41 0.9500 . ?
C41 C42 1.357(8) . ?
C42 H42 0.9500 . ?
C42 C43 1.403(7) . ?
C43 H43 0.9500 . ?
C43 C44 1.384(7) . ?
C44 O2 1.376(5) . ?
F1 P1 1.586(3) . ?
F2 P1 1.575(4) . ?
F3 P1 1.583(3) . ?
F4 P1 1.590(3) . ?
F5 P1 1.573(4) . ?
F6 P1 1.565(4) . ?
N1 H1A 0.9100 . ?
N1 H1B 0.9100 . ?
N2 N3 1.229(5) . ?

loop_
_smtbx_masks_void_nr
_smtbx_masks_void_average_x
_smtbx_masks_void_average_y
_smtbx_masks_void_average_z
_smtbx_masks_void_volume
_smtbx_masks_void_count_electrons
_smtbx_masks_void_content
1 0.000 0.500 0.500 169.2 47.0 ?
